data_1527426
loop_
_publ_author_name
'Golubev, A. M.'
'Spitsyn, V. I.'
'Muradyan, L. A.'
'Torchenkova, E. A.'
'Simonov, V. I.'
'Kazanskii, L. P.'

_publ_section_title
;
 Determination and refinement of the crystal structure of sodium
 decatungstouranate(IV) Na8 (U W10 O36) (H2 O)30
;
_journal_name_full
;
Koordinatsionnaya Khimiya (= Coordination Chemistry (USSR))
;
_journal_page_first 920
_journal_page_last 925
_journal_volume 3
_journal_year 1977
_chemical_formula_sum 'H60 Na8 O66 U W10'
_chemical_name_systematic 'Na8 (U W10 O36) (H2 O)30'
_space_group_IT_number 15
_symmetry_space_group_name_Hall '-B 2b'
_symmetry_space_group_name_H-M 'B 1 1 2/b'
_cell_angle_alpha 90
_cell_angle_beta 90
_cell_angle_gamma 96
_cell_formula_units_Z 4
_cell_length_a 18.139
_cell_length_b 18.509
_cell_length_c 18.602
_cell_volume 6211.125
_citation_journal_id_ASTM KOKHDC
_cod_data_source_file Golubev_KOKHDC_1977_879.cif
_cod_data_source_block H60Na8O66U1W10
_cod_original_sg_symbol_Hall '-C 2yc (-x,z,y)'
_cod_original_formula_sum 'H60 Na8 O66 U1 W10'
_cod_database_code 1527426

loop_
_symmetry_equiv_pos_as_xyz
x,y,z
-x,-y+1/2,z
-x,-y,-z
x,y-1/2,-z
x+1/2,y,z+1/2
-x+1/2,-y+1/2,z+1/2
-x+1/2,-y,-z+1/2
x+1/2,y-1/2,-z+1/2

loop_
_atom_site_label
_atom_site_type_symbol
_atom_site_fract_x
_atom_site_fract_y
_atom_site_fract_z
_atom_site_occupancy
_atom_site_U_iso_or_equiv
_atom_site_attached_hydrogens
U1 U+4 0 0.25 0.2567 1 0.0 0
Na1 Na+1 0.5 0.25 0.432 1 0.0 0
Na2 Na+1 0.5 0.25 0.07 1 0.0 0
Na3 Na+1 0.198 0.011 0.011 1 0.0 0
Na4 Na+1 0.444 0.059 0.054 1 0.0 0
Na5 Na+1 0.425 0.416 0.358 1 0.0 0
W1 W+6 0.1745 0.2634 0.3709 1 0.0 0
W2 W+6 0.1436 0.1692 0.1422 1 0.0 0
W3 W+6 0.195 0.3292 0.2077 1 0.0 0
W4 W+6 0.122 0.102 0.3066 1 0.0 0
W5 W+6 0.2839 0.1886 0.2561 1 0.0 0
O1 O-2 0.161 0.222 0.258 1 0.0 0
O2 O-2 0.206 0.345 0.312 1 0.0 0
O3 O-2 0.14 0.131 0.062 1 0.0 0
O4 O-2 0.196 0.296 0.45 1 0.0 0
O5 O-2 0.121 0.083 0.209 1 0.0 0
O6 O-2 0.272 0.227 0.342 1 0.0 0
O7 O-2 0.291 0.285 0.221 1 0.0 0
O8 O-2 0.183 0.273 0.121 1 0.0 0
O9 O-2 0.146 0.157 0.39 1 0.0 0
O10 O-2 0.077 0.281 0.354 1 0.0 0
O11 O-2 0.031 0.141 0.303 1 0.0 0
O12 O-2 0.249 0.159 0.168 1 0.0 0
O13 O-2 0.228 0.411 0.169 1 0.0 0
O14 O-2 0.052 0.193 0.163 1 0.0 0
O15 O-2 0.101 0.018 0.348 1 0.0 0
O16 O-2 0.378 0.169 0.256 1 0.0 0
O17 O-2 0.231 0.105 0.296 1 0.0 0
O18 O-2 0.096 0.33 0.212 1 0.0 0
O19 O-2 0.384 0.305 0.427 1 0.0 2
O20 O-2 0.316 0.083 0.043 1 0.0 2
O21 O-2 0.32 0.025 0.369 1 0.0 2
O22 O-2 0.006 0.338 0.471 1 0.0 2
O23 O-2 0.054 0.324 0.039 1 0.0 2
O24 O-2 0.3 0.449 0.38 1 0.0 2
O25 O-2 0.405 0.4 0.232 1 0.0 2
O26 O-2 0.033 0.47 0.171 1 0.0 2
O27 O-2 0.072 0.481 0.021 1 0.0 2
O28 O-2 0.371 0.274 0.075 1 0.0 2
O29 O-2 0.246 0.1 0.502 1 0.0 2
O30 O-2 0.423 0.47 0.043 1 0.0 2
O31 O-2 0.099 0.457 0.332 1 0.0 2
O32 O-2 0.48 0.151 0.148 1 0.0 2
O33 O-2 0.453 0.108 0.389 1 0.0 2
